data_7013295
loop_
_publ_author_name
'Burrows, Andrew D.'
'Harrington, Ross W.'
'Mahon, Mary F.'
'Palmer, Mark T.'
'Senia, Francesco'
'Varrone, Maurizio'

_publ_section_title
;
 Synthesis and reactivity of rhodium(i) complexes containing
 keto-functionalised N-pyrrolyl phosphine ligands
;
_journal_issue 19
_journal_name_full 'Dalton Transactions'
_journal_page_first 3717
_journal_paper_doi 10.1039/b306292a
_journal_year 2003
_chemical_formula_sum 'C36 H32 F6 N2 O2 P3 Rh'
_chemical_formula_weight 834.46
_chemical_name_systematic
;
?
;
_space_group_IT_number 14
_symmetry_cell_setting monoclinic
_symmetry_space_group_name_Hall '-P 2ybc'
_symmetry_space_group_name_H-M 'P 1 21/c 1'
_atom_sites_solution_hydrogens geom
_atom_sites_solution_primary direct
_atom_sites_solution_secondary difmap
_audit_creation_method SHELXL-97
_cell_angle_alpha 90.00
_cell_angle_beta 104.8440(9)
_cell_angle_gamma 90.00
_cell_formula_units_Z 4
_cell_length_a 9.76700(10)
_cell_length_b 20.3440(3)
_cell_length_c 17.9680(3)
_cell_measurement_temperature 170(2)
_cell_volume 3451.09(9)
_computing_data_reduction 'Denzo and Scalepak (Otwinowski & Minor, 1997)'
_computing_molecular_graphics 'ORTEX (P.McArdle, 1995)'
_computing_publication_material 'SHELXL-97/2 (Sheldrick,1997)'
_computing_structure_refinement 'SHELXL-97 (Sheldrick, 1997)'
_computing_structure_solution 'SHELXS-97 (Sheldrick, 1990)'
_diffrn_ambient_temperature 170(2)
_diffrn_measured_fraction_theta_full 0.997
_diffrn_measured_fraction_theta_max 0.997
_diffrn_measurement_device_type KappaCCD
_diffrn_measurement_method KappaCCD
_diffrn_radiation_monochromator graphite
_diffrn_radiation_source 'fine-focus sealed tube'
_diffrn_radiation_type MoK\a
_diffrn_radiation_wavelength 0.71073
_diffrn_reflns_av_R_equivalents 0.0385
_diffrn_reflns_av_sigmaI/netI 0.0303
_diffrn_reflns_limit_h_max 12
_diffrn_reflns_limit_h_min 0
_diffrn_reflns_limit_k_max 26
_diffrn_reflns_limit_k_min -26
_diffrn_reflns_limit_l_max 22
_diffrn_reflns_limit_l_min -23
_diffrn_reflns_number 42796
_diffrn_reflns_theta_full 27.49
_diffrn_reflns_theta_max 27.49
_diffrn_reflns_theta_min 3.40
_exptl_absorpt_coefficient_mu 0.703
_exptl_absorpt_correction_T_max 0.8868
_exptl_absorpt_correction_T_min 0.8438
_exptl_absorpt_correction_type multi-scan
_exptl_absorpt_process_details 'Sortav Blessing (1995)'
_exptl_crystal_colour Orange
_exptl_crystal_density_diffrn 1.606
_exptl_crystal_density_method 'not measured'
_exptl_crystal_description Block
_exptl_crystal_F_000 1688
_exptl_crystal_size_max 0.25
_exptl_crystal_size_mid 0.20
_exptl_crystal_size_min 0.17
_refine_diff_density_max 0.669
_refine_diff_density_min -0.621
_refine_diff_density_rms 0.073
_refine_ls_extinction_coef 0.0017(4)
_refine_ls_extinction_expression Fc^*^=kFc[1+0.001xFc^2^\l^3^/sin(2\q)]^-1/4^
_refine_ls_extinction_method SHELXL
_refine_ls_goodness_of_fit_ref 0.933
_refine_ls_hydrogen_treatment mixed
_refine_ls_matrix_type full
_refine_ls_number_parameters 454
_refine_ls_number_reflns 7921
_refine_ls_number_restraints 0
_refine_ls_restrained_S_all 0.933
_refine_ls_R_factor_all 0.0351
_refine_ls_R_factor_gt 0.0297
_refine_ls_shift/su_max 0.033
_refine_ls_shift/su_mean 0.001
_refine_ls_structure_factor_coef Fsqd
_refine_ls_weighting_details 'calc w=1/[\s^2^(Fo^2^)+(0.0953P)^2^+0.4084P] where P=(Fo^2^+2Fc^2^)/3'
_refine_ls_weighting_scheme calc
_refine_ls_wR_factor_gt 0.1054
_refine_ls_wR_factor_ref 0.1116
_reflns_number_gt 7055
_reflns_number_total 7921
_reflns_threshold_expression >2sigma(I)
_cod_data_source_file b306292a.txt
_cod_data_source_block compound7b_k00adb2
_cod_depositor_comments
;
The following automatic conversions were performed:
'_symmetry_cell_setting' value 'Monoclinic' changed to 'monoclinic'
according to '/home/saulius/struct/CIF-dictionaries/cif_core.dic'
dictionary named 'cif_core.dic' version 2.4.1 from
2010-06-29.

'_exptl_absorpt_correction_type' value 'multiscan' changed to
'multi-scan' according to
'/home/saulius/struct/CIF-dictionaries/cif_core.dic' dictionary named
'cif_core.dic' version 2.4.1 from 2010-06-29.

Automatic conversion script
Id: cif_fix_enum 1527 2010-12-29 10:47:43Z saulius 
;
_cod_original_cell_volume 3451.09(8)
_cod_original_sg_symbol_H-M P21/c
_cod_database_code 7013295

loop_
_symmetry_equiv_pos_as_xyz
'x, y, z'
'-x, y+1/2, -z+1/2'
'-x, -y, -z'
'x, -y-1/2, z-1/2'

loop_
_atom_site_label
_atom_site_type_symbol
_atom_site_fract_x
_atom_site_fract_y
_atom_site_fract_z
_atom_site_U_iso_or_equiv
_atom_site_adp_type
_atom_site_occupancy
_atom_site_symmetry_multiplicity
_atom_site_calc_flag
_atom_site_refinement_flags
_atom_site_disorder_assembly
_atom_site_disorder_group
Rh1 Rh 0.471520(14) 0.290714(7) 0.092547(8) 0.01887(8) Uani 1 1 d . . .
P1 P 0.61508(5) 0.36779(2) 0.14795(3) 0.01942(12) Uani 1 1 d . . .
P2 P 0.56911(5) 0.26714(3) 0.00008(3) 0.01957(12) Uani 1 1 d . . .
P3 P 0.92148(6) 0.06112(3) 0.15970(4) 0.03810(16) Uani 1 1 d . . .
O1 O 0.34446(15) 0.30745(8) 0.16806(9) 0.0270(3) Uani 1 1 d . . .
O2 O 0.33197(16) 0.21203(7) 0.05994(9) 0.0266(3) Uani 1 1 d . . .
N1 N 0.52174(17) 0.42717(8) 0.18676(10) 0.0233(3) Uani 1 1 d . . .
N2 N 0.55861(17) 0.18219(8) -0.01660(10) 0.0234(3) Uani 1 1 d . . .
F1 F 0.9269(2) 0.05232(12) 0.24810(11) 0.0775(6) Uani 1 1 d . . .
F2 F 0.9146(2) 0.07240(15) 0.07207(12) 0.0906(8) Uani 1 1 d . . .
F3 F 0.97948(19) 0.13433(8) 0.17739(13) 0.0704(6) Uani 1 1 d . . .
F4 F 0.76332(17) 0.08749(10) 0.14540(12) 0.0672(5) Uani 1 1 d . . .
F5 F 0.8622(2) -0.01164(9) 0.14374(13) 0.0720(6) Uani 1 1 d . . .
F6 F 1.08017(17) 0.03556(9) 0.17522(14) 0.0724(6) Uani 1 1 d . . .
C1 C 0.7481(2) 0.34091(10) 0.23303(11) 0.0237(4) Uani 1 1 d . . .
C2 C 0.7888(2) 0.27474(12) 0.23769(13) 0.0304(5) Uani 1 1 d . . .
H2 H 0.7431 0.2449 0.1985 0.036 Uiso 1 1 calc R . .
C3 C 0.8958(2) 0.25265(13) 0.29945(14) 0.0394(6) Uani 1 1 d . . .
H3 H 0.9243 0.2079 0.3022 0.047 Uiso 1 1 calc R . .
C4 C 0.9608(3) 0.29618(14) 0.35705(15) 0.0420(6) Uani 1 1 d . . .
H4 H 1.0343 0.2811 0.3991 0.050 Uiso 1 1 calc R . .
C5 C 0.9200(3) 0.36119(14) 0.35392(13) 0.0400(6) Uani 1 1 d . . .
H5 H 0.9646 0.3905 0.3939 0.048 Uiso 1 1 calc R . .
C6 C 0.8137(2) 0.38378(12) 0.29241(12) 0.0304(5) Uani 1 1 d . . .
H6 H 0.7853 0.4285 0.2906 0.037 Uiso 1 1 calc R . .
C7 C 0.7079(2) 0.42269(10) 0.09738(11) 0.0221(4) Uani 1 1 d . . .
C8 C 0.6335(2) 0.44453(10) 0.02491(12) 0.0243(4) Uani 1 1 d . . .
H8 H 0.5405 0.4286 0.0029 0.029 Uiso 1 1 calc R . .
C9 C 0.6940(2) 0.48925(11) -0.01542(13) 0.0290(4) Uani 1 1 d . . .
H9 H 0.6424 0.5042 -0.0647 0.035 Uiso 1 1 calc R . .
C10 C 0.8298(2) 0.51207(11) 0.01631(13) 0.0305(5) Uani 1 1 d . . .
H10 H 0.8709 0.5430 -0.0111 0.037 Uiso 1 1 calc R . .
C11 C 0.9060(2) 0.49008(12) 0.08771(13) 0.0321(5) Uani 1 1 d . . .
H11 H 0.9995 0.5057 0.1090 0.039 Uiso 1 1 calc R . .
C12 C 0.8455(2) 0.44482(11) 0.12860(12) 0.0274(4) Uani 1 1 d . . .
H12 H 0.8981 0.4293 0.1774 0.033 Uiso 1 1 calc R . .
C13 C 0.5616(2) 0.49099(10) 0.20392(13) 0.0300(4) Uani 1 1 d . . .
H13 H 0.6402 0.5119 0.1918 0.036 Uiso 1 1 calc R . .
C14 C 0.4714(3) 0.52049(12) 0.24120(14) 0.0369(5) Uani 1 1 d . . .
H14 H 0.4754 0.5647 0.2586 0.044 Uiso 1 1 calc R . .
C15 C 0.3728(2) 0.47293(11) 0.24844(14) 0.0339(5) Uani 1 1 d . . .
H15 H 0.2974 0.4792 0.2722 0.041 Uiso 1 1 calc R . .
C16 C 0.4027(2) 0.41550(10) 0.21546(12) 0.0253(4) Uani 1 1 d . . .
C17 C 0.3258(2) 0.35486(11) 0.20804(12) 0.0252(4) Uani 1 1 d . . .
C18 C 0.2140(3) 0.34705(13) 0.25187(16) 0.0404(6) Uani 1 1 d . . .
H18A H 0.1287 0.3276 0.2181 0.061 Uiso 1 1 calc R . .
H18B H 0.1908 0.3902 0.2696 0.061 Uiso 1 1 calc R . .
H18C H 0.2498 0.3183 0.2964 0.061 Uiso 1 1 calc R . .
C19 C 0.4698(2) 0.29821(9) -0.09319(12) 0.0223(4) Uani 1 1 d . . .
C20 C 0.3454(2) 0.33346(11) -0.09786(12) 0.0277(4) Uani 1 1 d . . .
H20 H 0.3164 0.3426 -0.0523 0.033 Uiso 1 1 calc R . .
C21 C 0.2635(2) 0.35529(12) -0.16844(14) 0.0349(5) Uani 1 1 d . . .
H21 H 0.1783 0.3788 -0.1713 0.042 Uiso 1 1 calc R . .
C22 C 0.3066(3) 0.34271(12) -0.23446(14) 0.0383(5) Uani 1 1 d . . .
H22 H 0.2506 0.3575 -0.2829 0.046 Uiso 1 1 calc R . .
C23 C 0.4308(3) 0.30873(12) -0.23040(13) 0.0333(5) Uani 1 1 d . . .
H23 H 0.4610 0.3014 -0.2759 0.040 Uiso 1 1 calc R . .
C24 C 0.5112(3) 0.28540(10) -0.16100(13) 0.0281(5) Uani 1 1 d . . .
H24 H 0.5945 0.2607 -0.1590 0.034 Uiso 1 1 calc R . .
C25 C 0.7546(2) 0.28201(10) 0.00480(12) 0.0223(4) Uani 1 1 d . . .
C26 C 0.8568(2) 0.24799(11) 0.05910(12) 0.0261(4) Uani 1 1 d . . .
H26 H 0.8290 0.2150 0.0896 0.031 Uiso 1 1 calc R . .
C27 C 1.0000(2) 0.26208(12) 0.06896(13) 0.0311(5) Uani 1 1 d . . .
H27 H 1.0697 0.2384 0.1058 0.037 Uiso 1 1 calc R . .
C28 C 1.0402(2) 0.31069(12) 0.02495(14) 0.0324(5) Uani 1 1 d . . .
H28 H 1.1376 0.3211 0.0325 0.039 Uiso 1 1 calc R . .
C29 C 0.9390(2) 0.34425(11) -0.02999(13) 0.0300(5) Uani 1 1 d . . .
H29 H 0.9675 0.3770 -0.0606 0.036 Uiso 1 1 calc R . .
C30 C 0.7958(2) 0.33032(10) -0.04058(12) 0.0242(4) Uani 1 1 d . . .
H30 H 0.7265 0.3534 -0.0783 0.029 Uiso 1 1 calc R . .
C31 C 0.6390(2) 0.14753(11) -0.05553(14) 0.0316(5) Uani 1 1 d . . .
H31 H 0.7214 0.1637 -0.0682 0.038 Uiso 1 1 calc R . .
C32 C 0.5825(2) 0.08595(11) -0.07341(14) 0.0348(5) Uani 1 1 d . . .
H32 H 0.6187 0.0524 -0.0999 0.042 Uiso 1 1 calc R . .
C33 C 0.4623(2) 0.08198(11) -0.04541(13) 0.0326(5) Uani 1 1 d . . .
H33 H 0.4015 0.0450 -0.0497 0.039 Uiso 1 1 calc R . .
C34 C 0.4465(2) 0.14108(10) -0.01033(12) 0.0247(4) Uani 1 1 d . . .
C35 C 0.3394(2) 0.15811(10) 0.02789(12) 0.0249(4) Uani 1 1 d . . .
C36 C 0.2296(2) 0.10707(12) 0.03253(15) 0.0372(5) Uani 1 1 d . . .
H36A H 0.2672 0.0781 0.0766 0.056 Uiso 1 1 calc R . .
H36B H 0.2062 0.0811 -0.0150 0.056 Uiso 1 1 calc R . .
H36C H 0.1440 0.1290 0.0390 0.056 Uiso 1 1 calc R . .

loop_
_atom_site_aniso_label
_atom_site_aniso_U_11
_atom_site_aniso_U_22
_atom_site_aniso_U_33
_atom_site_aniso_U_23
_atom_site_aniso_U_13
_atom_site_aniso_U_12
Rh1 0.01734(12) 0.02065(12) 0.02055(12) -0.00027(5) 0.00840(8) -0.00155(5)
P1 0.0182(2) 0.0210(3) 0.0207(2) 0.00018(18) 0.00799(19) -0.00121(18)
P2 0.0179(2) 0.0208(3) 0.0219(3) -0.00030(19) 0.00845(19) -0.00029(19)
P3 0.0305(3) 0.0397(4) 0.0426(4) 0.0097(3) 0.0065(3) -0.0079(2)
O1 0.0248(7) 0.0301(8) 0.0309(8) -0.0034(6) 0.0158(6) -0.0046(6)
O2 0.0224(7) 0.0274(8) 0.0326(8) -0.0045(6) 0.0118(6) -0.0058(5)
N1 0.0221(8) 0.0244(8) 0.0261(9) -0.0022(7) 0.0108(7) -0.0013(6)
N2 0.0238(8) 0.0213(8) 0.0273(9) -0.0027(7) 0.0104(7) -0.0014(7)
F1 0.0802(13) 0.1041(16) 0.0420(10) 0.0180(10) 0.0043(9) -0.0158(12)
F2 0.0771(14) 0.149(2) 0.0504(11) 0.0147(13) 0.0252(10) -0.0265(14)
F3 0.0537(10) 0.0371(9) 0.1081(16) 0.0171(9) -0.0019(10) -0.0062(8)
F4 0.0342(8) 0.0838(14) 0.0798(13) 0.0173(11) 0.0077(8) 0.0032(8)
F5 0.0613(11) 0.0517(11) 0.1129(17) -0.0189(11) 0.0406(11) -0.0268(9)
F6 0.0375(8) 0.0443(10) 0.1357(19) 0.0195(11) 0.0227(10) 0.0021(7)
C1 0.0189(8) 0.0311(11) 0.0232(9) 0.0033(8) 0.0091(7) -0.0022(8)
C2 0.0287(11) 0.0358(11) 0.0289(11) 0.0066(9) 0.0115(9) 0.0024(9)
C3 0.0358(12) 0.0458(14) 0.0390(13) 0.0171(11) 0.0139(10) 0.0094(11)
C4 0.0280(12) 0.0663(19) 0.0304(13) 0.0196(11) 0.0052(10) 0.0008(11)
C5 0.0339(12) 0.0607(17) 0.0242(11) 0.0048(11) 0.0053(9) -0.0140(11)
C6 0.0281(10) 0.0380(12) 0.0255(10) 0.0013(9) 0.0072(9) -0.0071(9)
C7 0.0228(9) 0.0218(9) 0.0241(9) 0.0000(7) 0.0106(8) -0.0010(7)
C8 0.0225(9) 0.0228(10) 0.0292(10) -0.0010(8) 0.0096(8) -0.0011(7)
C9 0.0330(11) 0.0277(11) 0.0287(11) 0.0048(8) 0.0122(9) 0.0036(8)
C10 0.0370(11) 0.0252(11) 0.0352(12) 0.0011(9) 0.0201(10) -0.0048(9)
C11 0.0265(10) 0.0397(13) 0.0336(11) -0.0014(10) 0.0139(9) -0.0100(9)
C12 0.0259(10) 0.0321(11) 0.0267(10) 0.0001(9) 0.0113(8) -0.0062(8)
C13 0.0333(11) 0.0240(10) 0.0358(12) -0.0028(9) 0.0145(9) -0.0037(8)
C14 0.0451(13) 0.0270(11) 0.0442(13) -0.0074(10) 0.0219(11) -0.0007(10)
C15 0.0364(11) 0.0339(12) 0.0377(12) -0.0047(10) 0.0207(10) 0.0019(9)
C16 0.0225(9) 0.0291(11) 0.0269(10) 0.0010(8) 0.0112(8) 0.0023(8)
C17 0.0207(9) 0.0315(11) 0.0252(10) 0.0015(8) 0.0092(8) 0.0018(8)
C18 0.0396(13) 0.0430(14) 0.0497(15) -0.0087(11) 0.0317(12) -0.0064(11)
C19 0.0228(10) 0.0221(9) 0.0215(10) 0.0004(7) 0.0046(8) -0.0041(7)
C20 0.0256(10) 0.0287(11) 0.0298(11) 0.0007(8) 0.0087(9) -0.0013(8)
C21 0.0264(10) 0.0354(12) 0.0398(13) 0.0058(10) 0.0030(10) 0.0007(9)
C22 0.0426(13) 0.0394(13) 0.0266(11) 0.0068(10) -0.0030(10) -0.0078(10)
C23 0.0437(13) 0.0351(12) 0.0219(10) -0.0039(9) 0.0098(10) -0.0069(10)
C24 0.0317(11) 0.0312(12) 0.0228(11) -0.0043(8) 0.0096(9) -0.0020(8)
C25 0.0195(9) 0.0238(10) 0.0259(10) -0.0023(8) 0.0098(8) -0.0006(7)
C26 0.0240(9) 0.0278(10) 0.0290(10) 0.0008(8) 0.0110(8) 0.0024(8)
C27 0.0217(10) 0.0364(13) 0.0350(12) -0.0031(9) 0.0069(9) 0.0030(9)
C28 0.0203(9) 0.0394(12) 0.0409(13) -0.0073(10) 0.0140(9) -0.0049(9)
C29 0.0309(11) 0.0276(11) 0.0359(12) -0.0046(9) 0.0164(9) -0.0077(8)
C30 0.0257(10) 0.0222(10) 0.0275(10) -0.0028(8) 0.0121(8) -0.0019(8)
C31 0.0315(11) 0.0280(11) 0.0402(12) -0.0068(9) 0.0180(10) 0.0013(9)
C32 0.0371(12) 0.0257(11) 0.0439(13) -0.0110(10) 0.0147(11) 0.0020(9)
C33 0.0357(11) 0.0250(11) 0.0377(12) -0.0054(9) 0.0103(10) -0.0050(9)
C34 0.0255(10) 0.0222(10) 0.0258(10) 0.0017(8) 0.0054(8) -0.0021(8)
C35 0.0235(9) 0.0258(10) 0.0250(10) 0.0014(8) 0.0054(8) -0.0052(8)
C36 0.0346(12) 0.0344(13) 0.0457(14) -0.0062(10) 0.0163(11) -0.0165(10)

loop_
_atom_type_symbol
_atom_type_description
_atom_type_scat_dispersion_real
_atom_type_scat_dispersion_imag
_atom_type_scat_source
C C 0.0033 0.0016 'International Tables Vol C Tables 4.2.6.8 and 6.1.1.4'
H H 0.0000 0.0000 'International Tables Vol C Tables 4.2.6.8 and 6.1.1.4'
O O 0.0106 0.0060 'International Tables Vol C Tables 4.2.6.8 and 6.1.1.4'
F F 0.0171 0.0103 'International Tables Vol C Tables 4.2.6.8 and 6.1.1.4'
N N 0.0061 0.0033 'International Tables Vol C Tables 4.2.6.8 and 6.1.1.4'
P P 0.1023 0.0942 'International Tables Vol C Tables 4.2.6.8 and 6.1.1.4'
Rh Rh -1.1178 0.9187 'International Tables Vol C Tables 4.2.6.8 and 6.1.1.4'

loop_
_geom_angle_atom_site_label_1
_geom_angle_atom_site_label_2
_geom_angle_atom_site_label_3
_geom_angle
_geom_angle_site_symmetry_1
_geom_angle_site_symmetry_3
_geom_angle_publ_flag
O2 Rh1 O1 81.57(6) . . ?
O2 Rh1 P1 169.36(5) . . ?
O1 Rh1 P1 90.34(4) . . ?
O2 Rh1 P2 89.93(4) . . ?
O1 Rh1 P2 169.80(4) . . ?
P1 Rh1 P2 98.748(18) . . ?
N1 P1 C1 101.78(9) . . ?
N1 P1 C7 98.70(8) . . ?
C1 P1 C7 105.30(9) . . ?
N1 P1 Rh1 109.78(6) . . ?
C1 P1 Rh1 114.04(7) . . ?
C7 P1 Rh1 124.10(7) . . ?
N2 P2 C25 100.73(8) . . ?
N2 P2 C19 101.01(9) . . ?
C25 P2 C19 105.94(9) . . ?
N2 P2 Rh1 109.32(6) . . ?
C25 P2 Rh1 123.75(7) . . ?
C19 P2 Rh1 113.14(7) . . ?
F2 P3 F1 178.04(15) . . ?
F2 P3 F5 92.02(14) . . ?
F1 P3 F5 89.58(12) . . ?
F2 P3 F6 90.74(12) . . ?
F1 P3 F6 90.37(12) . . ?
F5 P3 F6 91.20(10) . . ?
F2 P3 F4 89.92(12) . . ?
F1 P3 F4 88.95(11) . . ?
F5 P3 F4 89.48(11) . . ?
F6 P3 F4 179.04(13) . . ?
F2 P3 F3 89.15(13) . . ?
F1 P3 F3 89.24(12) . . ?
F5 P3 F3 178.67(12) . . ?
F6 P3 F3 89.42(10) . . ?
F4 P3 F3 89.88(10) . . ?
C17 O1 Rh1 134.52(13) . . ?
C35 O2 Rh1 133.76(13) . . ?
C13 N1 C16 106.96(16) . . ?
C13 N1 P1 126.43(14) . . ?
C16 N1 P1 126.11(14) . . ?
C31 N2 C34 107.10(17) . . ?
C31 N2 P2 125.29(14) . . ?
C34 N2 P2 125.88(13) . . ?
C2 C1 C6 119.1(2) . . ?
C2 C1 P1 118.04(16) . . ?
C6 C1 P1 122.85(17) . . ?
C3 C2 C1 120.2(2) . . ?
C4 C3 C2 119.8(2) . . ?
C5 C4 C3 120.7(2) . . ?
C4 C5 C6 120.0(2) . . ?
C5 C6 C1 120.3(2) . . ?
C12 C7 C8 119.51(18) . . ?
C12 C7 P1 123.37(16) . . ?
C8 C7 P1 117.08(14) . . ?
C9 C8 C7 120.57(19) . . ?
C10 C9 C8 119.8(2) . . ?
C9 C10 C11 120.37(19) . . ?
C10 C11 C12 120.0(2) . . ?
C7 C12 C11 119.7(2) . . ?
N1 C13 C14 110.08(19) . . ?
C13 C14 C15 106.7(2) . . ?
C16 C15 C14 108.76(18) . . ?
C15 C16 N1 107.52(18) . . ?
C15 C16 C17 127.46(18) . . ?
N1 C16 C17 124.98(17) . . ?
O1 C17 C16 124.83(17) . . ?
O1 C17 C18 116.88(19) . . ?
C16 C17 C18 118.29(18) . . ?
C20 C19 C24 118.9(2) . . ?
C20 C19 P2 118.96(16) . . ?
C24 C19 P2 122.07(17) . . ?
C21 C20 C19 120.6(2) . . ?
C22 C21 C20 119.7(2) . . ?
C23 C22 C21 120.3(2) . . ?
C24 C23 C22 120.6(2) . . ?
C23 C24 C19 119.9(2) . . ?
C26 C25 C30 119.77(18) . . ?
C26 C25 P2 118.59(15) . . ?
C30 C25 P2 121.44(16) . . ?
C25 C26 C27 120.28(19) . . ?
C28 C27 C26 119.8(2) . . ?
C29 C28 C27 120.30(19) . . ?
C28 C29 C30 120.4(2) . . ?
C29 C30 C25 119.5(2) . . ?
C32 C31 N2 109.90(18) . . ?
C31 C32 C33 107.05(19) . . ?
C34 C33 C32 108.45(19) . . ?
C33 C34 N2 107.49(17) . . ?
C33 C34 C35 127.46(19) . . ?
N2 C34 C35 125.02(18) . . ?
O2 C35 C34 124.68(18) . . ?
O2 C35 C36 116.84(18) . . ?
C34 C35 C36 118.45(19) . . ?

loop_
_geom_bond_atom_site_label_1
_geom_bond_atom_site_label_2
_geom_bond_distance
_geom_bond_site_symmetry_2
_geom_bond_publ_flag
Rh1 O2 2.0867(14) . ?
Rh1 O1 2.0880(13) . ?
Rh1 P1 2.1680(5) . ?
Rh1 P2 2.1704(5) . ?
P1 N1 1.7615(16) . ?
P1 C1 1.818(2) . ?
P1 C7 1.8214(19) . ?
P2 N2 1.7525(17) . ?
P2 C25 1.817(2) . ?
P2 C19 1.821(2) . ?
P3 F2 1.576(2) . ?
P3 F1 1.5859(19) . ?
P3 F5 1.5886(18) . ?
P3 F6 1.5902(17) . ?
P3 F4 1.5927(17) . ?
P3 F3 1.5962(18) . ?
O1 C17 1.243(3) . ?
O2 C35 1.250(2) . ?
N1 C13 1.368(3) . ?
N1 C16 1.408(2) . ?
N2 C31 1.372(3) . ?
N2 C34 1.405(2) . ?
C1 C2 1.400(3) . ?
C1 C6 1.400(3) . ?
C2 C3 1.390(3) . ?
C3 C4 1.386(4) . ?
C4 C5 1.378(4) . ?
C5 C6 1.386(3) . ?
C7 C12 1.392(3) . ?
C7 C8 1.391(3) . ?
C8 C9 1.386(3) . ?
C9 C10 1.383(3) . ?
C10 C11 1.382(3) . ?
C11 C12 1.400(3) . ?
C13 C14 1.374(3) . ?
C14 C15 1.395(3) . ?
C15 C16 1.375(3) . ?
C16 C17 1.432(3) . ?
C17 C18 1.510(3) . ?
C19 C20 1.395(3) . ?
C19 C24 1.403(3) . ?
C20 C21 1.387(3) . ?
C21 C22 1.380(3) . ?
C22 C23 1.382(4) . ?
C23 C24 1.377(3) . ?
C25 C26 1.389(3) . ?
C25 C30 1.400(3) . ?
C26 C27 1.393(3) . ?
C27 C28 1.384(3) . ?
C28 C29 1.385(3) . ?
C29 C30 1.392(3) . ?
C31 C32 1.373(3) . ?
C32 C33 1.393(3) . ?
C33 C34 1.384(3) . ?
C34 C35 1.433(3) . ?
C35 C36 1.511(3) . ?
